data_4118048
loop_
_publ_author_name
'Jian Tian'
'Laxmikant V. Saraf'
'Birgit Schwenzer'
'Stephanie M. Taylor'
'Euan K. Brechin'
'Jun Liu'
'Scott J. Dalgarno'
'Praveen K. Thallapally'

_publ_section_title
;
 Selective Metal Cation Capture by Soft Anionic Metal-Organic Frameworks
 via Drastic Single-Crystal-to-Single-Crystal Transformations
;
_journal_name_full 'Journal of the American Chemical Society'
_journal_page_first 9581
_journal_page_last 9584
_journal_paper_doi 10.1021/ja303092m
_journal_volume 134
_journal_year 2012
_chemical_formula_sum 'C35 H30 Mn1.5 N O12'
_chemical_formula_weight 739.01
_chemical_name_common 1a
_chemical_name_systematic
;
 ?
;
_space_group_IT_number 2
_symmetry_cell_setting triclinic
_symmetry_space_group_name_Hall '-P 1'
_symmetry_space_group_name_H-M 'P -1'
_atom_sites_solution_hydrogens geom
_atom_sites_solution_primary direct
_atom_sites_solution_secondary difmap
_audit_creation_method SHELXL-97
_cell_angle_alpha 106.787(2)
_cell_angle_beta 98.064(2)
_cell_angle_gamma 107.788(2)
_cell_formula_units_Z 2
_cell_length_a 11.7258(4)
_cell_length_b 15.4489(6)
_cell_length_c 16.7107(6)
_cell_measurement_temperature 100(2)
_cell_volume 2671.50(18)
_computing_cell_refinement 'SAINT (Bruker, 1998)'
_computing_data_collection 'Apex II'
_computing_data_reduction 'SAINT (Bruker, 1998)'
_computing_molecular_graphics 'XSeed (Barbour, 2001)'
_computing_publication_material 'local program'
_computing_structure_refinement 'SHELXL-97 (Sheldrick, 1997)'
_computing_structure_solution 'SHELXS-97 (Sheldrick, 1990)'
_diffrn_ambient_temperature 100(2)
_diffrn_measured_fraction_theta_full 0.964
_diffrn_measured_fraction_theta_max 0.964
_diffrn_measurement_device_type 'Bruker X8 Apex II CCD Diffractometer'
_diffrn_measurement_method '\f and \w scans'
_diffrn_radiation_monochromator graphite
_diffrn_radiation_source 'fine-focus sealed tube'
_diffrn_radiation_type MoK\a
_diffrn_radiation_wavelength 0.71073
_diffrn_reflns_av_R_equivalents 0.0343
_diffrn_reflns_av_sigmaI/netI 0.0453
_diffrn_reflns_limit_h_max 14
_diffrn_reflns_limit_h_min -14
_diffrn_reflns_limit_k_max 19
_diffrn_reflns_limit_k_min -19
_diffrn_reflns_limit_l_max 20
_diffrn_reflns_limit_l_min -20
_diffrn_reflns_number 38270
_diffrn_reflns_theta_full 26.12
_diffrn_reflns_theta_max 26.12
_diffrn_reflns_theta_min 1.48
_exptl_absorpt_coefficient_mu 0.401
_exptl_absorpt_correction_T_max 0.9610
_exptl_absorpt_correction_T_min 0.9063
_exptl_absorpt_correction_type multi-scan
_exptl_absorpt_process_details Bruker-SADABS
_exptl_crystal_colour Colorless
_exptl_crystal_density_diffrn 0.919
_exptl_crystal_description Block
_exptl_crystal_F_000 761
_exptl_crystal_size_max 0.25
_exptl_crystal_size_mid 0.20
_exptl_crystal_size_min 0.10
_refine_diff_density_max 1.416
_refine_diff_density_min -1.620
_refine_diff_density_rms 0.082
_refine_ls_extinction_method none
_refine_ls_goodness_of_fit_ref 1.341
_refine_ls_hydrogen_treatment constr
_refine_ls_matrix_type full
_refine_ls_number_parameters 426
_refine_ls_number_reflns 10253
_refine_ls_number_restraints 6
_refine_ls_restrained_S_all 1.341
_refine_ls_R_factor_all 0.0886
_refine_ls_R_factor_gt 0.0677
_refine_ls_shift/su_max 0.004
_refine_ls_shift/su_mean 0.000
_refine_ls_structure_factor_coef Fsqd
_refine_ls_weighting_details 'calc w=1/[\s^2^(Fo^2^)+(0.1000P)^2^+0.0000P] where P=(Fo^2^+2Fc^2^)/3'
_refine_ls_weighting_scheme calc
_refine_ls_wR_factor_gt 0.1966
_refine_ls_wR_factor_ref 0.2062
_reflns_number_gt 7155
_reflns_number_total 10253
_reflns_threshold_expression >2sigma(I)
_cod_data_source_file ja303092m_si_002.cif
_cod_data_source_block 1a
_cod_original_cell_volume 2671.50(17)
_cod_original_formula_sum 'C35 H30 Mn1.50 N O12'
_cod_database_code 4118048

loop_
_symmetry_equiv_pos_as_xyz
'x, y, z'
'-x, -y, -z'

loop_
_atom_site_label
_atom_site_type_symbol
_atom_site_fract_x
_atom_site_fract_y
_atom_site_fract_z
_atom_site_U_iso_or_equiv
_atom_site_adp_type
_atom_site_occupancy
_atom_site_symmetry_multiplicity
_atom_site_calc_flag
_atom_site_refinement_flags
_atom_site_disorder_assembly
_atom_site_disorder_group
Mn1 Mn 1.5000 1.0000 0.0000 0.0269(2) Uani 1 2 d S . .
O1 O 1.5153(2) 1.0717(2) 0.13407(14) 0.0479(7) Uani 1 1 d . A .
N1 N 0.9669(4) 1.0532(3) -0.1211(3) 0.0761(12) Uani 1 1 d . . .
C1 C 1.6080(4) 1.1363(3) 0.1918(2) 0.0481(5) Uani 1 1 d . . .
Mn2 Mn 1.81984(4) 1.11946(4) 0.10077(3) 0.02604(16) Uani 1 1 d . . .
O2 O 1.7172(2) 1.15688(19) 0.18700(15) 0.0418(6) Uani 1 1 d . A .
C2 C 1.5945(14) 1.2079(8) 0.2748(9) 0.0481(5) Uani 0.40 1 d PD A 2
O3 O 1.5546(6) 1.3905(5) 0.4978(4) 0.0481(5) Uani 0.40 1 d P A 2
C3 C 1.6980(15) 1.2595(12) 0.3425(13) 0.0481(5) Uani 0.40 1 d PD A 2
H3 H 1.7751 1.2530 0.3380 0.058 Uiso 0.40 1 calc PR A 2
O4 O 1.5023(4) 1.3005(4) 0.5030(2) 0.0481(5) Uani 0.60 1 d P A 1
C4 C 1.6872(11) 1.3223(8) 0.4189(7) 0.0481(5) Uani 0.40 1 d PD A 2
H4 H 1.7574 1.3586 0.4666 0.058 Uiso 0.40 1 calc PR A 2
O5 O 1.8543(2) 1.99552(18) 1.00368(15) 0.0391(6) Uani 1 1 d . . .
C5 C 1.5706(10) 1.3313(7) 0.4245(6) 0.0481(5) Uani 0.40 1 d PD A 2
O6 O 1.6722(2) 1.96953(16) 1.03299(13) 0.0309(5) Uani 1 1 d . . .
C6 C 1.4687(10) 1.2771(7) 0.3549(5) 0.0481(5) Uani 0.40 1 d PD A 2
H6 H 1.3905 1.2817 0.3588 0.058 Uiso 0.40 1 calc PR A 2
O7 O 1.5551(3) 1.5547(2) 0.7592(2) 0.0715(11) Uani 1 1 d . . .
C7 C 1.4798(10) 1.2172(7) 0.2807(6) 0.0481(5) Uani 0.40 1 d PD A 2
H7 H 1.4097 1.1816 0.2329 0.058 Uiso 0.40 1 calc PR A 2
O8 O 1.6146(3) 1.13307(19) 0.99440(17) 0.0437(6) Uani 1 1 d . . .
C8 C 1.5843(9) 1.1806(5) 0.2744(6) 0.0481(5) Uani 0.60 1 d PD A 1
O9 O 1.8171(2) 1.19120(18) 1.01034(16) 0.0400(6) Uani 1 1 d . . .
C9 C 1.6778(10) 1.2534(8) 0.3432(8) 0.0481(5) Uani 0.60 1 d PD A 1
H9 H 1.7598 1.2738 0.3365 0.058 Uiso 0.60 1 calc PR A 1
O10 O 1.6395(2) 1.3650(2) 0.73772(17) 0.0478(7) Uani 1 1 d . . .
C10 C 1.6551(7) 1.2977(5) 0.4217(5) 0.0481(5) Uani 0.60 1 d PD A 1
H10 H 1.7197 1.3472 0.4684 0.058 Uiso 0.60 1 calc PR A 1
O11 O 0.9343(2) 1.08203(19) 0.20155(16) 0.0410(6) Uani 1 1 d . . .
C11 C 1.5360(6) 1.2664(5) 0.4281(4) 0.0481(5) Uani 0.60 1 d PD A 1
O12 O 0.9832(2) 1.23005(18) 0.19939(15) 0.0382(6) Uani 1 1 d . . .
C12 C 1.4386(7) 1.1931(5) 0.3615(4) 0.0481(5) Uani 0.60 1 d PD A 1
H12 H 1.3569 1.1731 0.3689 0.058 Uiso 0.60 1 calc PR A 1
O13 O 1.3174(3) 1.3176(2) 0.56752(19) 0.0740(11) Uani 1 1 d . . .
C13 C 1.4643(7) 1.1498(5) 0.2838(4) 0.0481(5) Uani 0.60 1 d PD A 1
H13 H 1.3998 1.0994 0.2376 0.058 Uiso 0.60 1 calc PR A 1
C14 C 1.6000(18) 1.379(2) 0.5732(14) 0.0481(5) Uani 0.40 1 d P A 2
H14A H 1.6901 1.4160 0.5946 0.058 Uiso 0.40 1 calc PR A 2
H14B H 1.5853 1.3094 0.5627 0.058 Uiso 0.40 1 calc PR A 2
C15 C 1.5832(12) 1.3753(13) 0.5702(10) 0.0481(5) Uani 0.60 1 d P A 1
H15A H 1.6243 1.4275 0.5492 0.058 Uiso 0.60 1 calc PR A 1
H15B H 1.6476 1.3541 0.5941 0.058 Uiso 0.60 1 calc PR A 1
C16 C 1.7445(3) 1.9397(3) 0.9921(2) 0.0325(8) Uani 1 1 d . . .
C17 C 1.6980(3) 1.8371(3) 0.9311(2) 0.0375(9) Uani 1 1 d . . .
C18 C 1.7721(4) 1.8045(3) 0.8817(2) 0.0443(10) Uani 1 1 d . . .
H18 H 1.8536 1.8468 0.8880 0.053 Uiso 1 1 calc R . .
C19 C 1.7273(4) 1.7095(3) 0.8227(3) 0.0543(11) Uani 1 1 d . . .
H19 H 1.7773 1.6870 0.7880 0.065 Uiso 1 1 calc R . .
C20 C 1.6092(4) 1.6488(3) 0.8154(3) 0.0560(12) Uani 1 1 d . . .
C21 C 1.5367(4) 1.6805(3) 0.8667(3) 0.0566(12) Uani 1 1 d . . .
H21 H 1.4567 1.6373 0.8626 0.068 Uiso 1 1 calc R . .
C22 C 1.5804(4) 1.7750(3) 0.9238(2) 0.0454(10) Uani 1 1 d . . .
H22 H 1.5299 1.7973 0.9579 0.055 Uiso 1 1 calc R . .
C23 C 1.6126(4) 1.5210(3) 0.6937(2) 0.0393(9) Uani 1 1 d . A .
H23A H 1.6960 1.5246 0.7197 0.047 Uiso 1 1 calc R . .
H23B H 1.6210 1.5609 0.6564 0.047 Uiso 1 1 calc R . .
C24 C 1.7080(3) 1.1817(3) 0.9770(2) 0.0329(8) Uani 1 1 d . . .
C25 C 1.6902(3) 1.2312(3) 0.9148(2) 0.0344(8) Uani 1 1 d . . .
C26 C 1.5713(4) 1.2215(3) 0.8786(3) 0.0442(9) Uani 1 1 d . . .
H26 H 1.5033 1.1837 0.8939 0.053 Uiso 1 1 calc R . .
C27 C 1.5502(4) 1.2664(3) 0.8202(3) 0.0518(11) Uani 1 1 d . . .
H27 H 1.4688 1.2615 0.7972 0.062 Uiso 1 1 calc R . .
C28 C 1.6501(4) 1.3186(3) 0.7958(2) 0.0422(9) Uani 1 1 d . . .
C29 C 1.7679(4) 1.3262(3) 0.8300(3) 0.0456(10) Uani 1 1 d . . .
H29 H 1.8357 1.3614 0.8127 0.055 Uiso 1 1 calc R . .
C30 C 1.7878(3) 1.2830(3) 0.8888(3) 0.0419(9) Uani 1 1 d . . .
H30 H 1.8696 1.2887 0.9121 0.050 Uiso 1 1 calc R . .
C31 C 1.5179(4) 1.3568(3) 0.7009(2) 0.0415(9) Uani 1 1 d . A .
H31A H 1.4791 1.3817 0.7469 0.050 Uiso 1 1 calc R . .
H31B H 1.4660 1.2881 0.6672 0.050 Uiso 1 1 calc R . .
C32 C 0.9937(3) 1.1723(3) 0.2375(2) 0.0359(8) Uani 1 1 d . . .
C33 C 1.0763(3) 1.2115(3) 0.3262(2) 0.0358(8) Uani 1 1 d . . .
C34 C 1.1275(3) 1.3107(3) 0.3707(2) 0.0386(9) Uani 1 1 d . . .
H34 H 1.1086 1.3536 0.3449 0.046 Uiso 1 1 calc R . .
C35 C 1.2057(4) 1.3478(3) 0.4522(2) 0.0425(9) Uani 1 1 d . . .
H35 H 1.2377 1.4158 0.4829 0.051 Uiso 1 1 calc R . .
C36 C 1.2374(4) 1.2879(3) 0.4891(2) 0.0489(10) Uani 1 1 d . . .
C37 C 1.1846(4) 1.1873(3) 0.4459(3) 0.0592(12) Uani 1 1 d . . .
H37 H 1.2041 1.1449 0.4720 0.071 Uiso 1 1 calc R . .
C38 C 1.1045(4) 1.1503(3) 0.3657(3) 0.0522(11) Uani 1 1 d . . .
H38 H 1.0680 1.0819 0.3368 0.063 Uiso 1 1 calc R . .
C39 C 1.4022(4) 1.4141(3) 0.6043(2) 0.0456(10) Uani 1 1 d . A .
H39A H 1.3733 1.4516 0.6503 0.055 Uiso 1 1 calc R . .
H39B H 1.4070 1.4444 0.5595 0.055 Uiso 1 1 calc R . .
C40 C 1.5302(3) 1.4173(2) 0.64207(19) 0.0323(8) Uani 1 1 d . . .
C41 C 1.0371(5) 1.1547(5) -0.0893(4) 0.0823(16) Uani 1 1 d . . .
H41A H 1.0449 1.1776 -0.1379 0.123 Uiso 1 1 calc R . .
H41B H 1.1196 1.1673 -0.0555 0.123 Uiso 1 1 calc R . .
H41C H 0.9951 1.1892 -0.0525 0.123 Uiso 1 1 calc R . .
C42 C 0.8459(6) 1.0269(4) -0.1820(3) 0.0821(17) Uani 1 1 d . . .
H42A H 0.7913 1.0513 -0.1502 0.123 Uiso 1 1 calc R . .
H42B H 0.8077 0.9561 -0.2094 0.123 Uiso 1 1 calc R . .
H42C H 0.8592 1.0561 -0.2264 0.123 Uiso 1 1 calc R . .

loop_
_atom_site_aniso_label
_atom_site_aniso_U_11
_atom_site_aniso_U_22
_atom_site_aniso_U_33
_atom_site_aniso_U_23
_atom_site_aniso_U_13
_atom_site_aniso_U_12
Mn1 0.0291(4) 0.0405(4) 0.0139(3) 0.0085(3) 0.0062(3) 0.0171(3)
O1 0.0391(15) 0.084(2) 0.0148(11) 0.0098(13) 0.0065(10) 0.0218(14)
N1 0.077(3) 0.078(3) 0.080(3) 0.018(3) 0.016(2) 0.048(3)
C1 0.0554(12) 0.0643(12) 0.0199(6) 0.0001(8) 0.0105(7) 0.0287(11)
Mn2 0.0302(3) 0.0309(3) 0.0160(2) 0.0028(2) 0.00338(19) 0.0160(2)
O2 0.0402(15) 0.0518(16) 0.0250(12) -0.0020(12) 0.0101(11) 0.0191(12)
C2 0.0554(12) 0.0643(12) 0.0199(6) 0.0001(8) 0.0105(7) 0.0287(11)
O3 0.0554(12) 0.0643(12) 0.0199(6) 0.0001(8) 0.0105(7) 0.0287(11)
C3 0.0554(12) 0.0643(12) 0.0199(6) 0.0001(8) 0.0105(7) 0.0287(11)
O4 0.0554(12) 0.0643(12) 0.0199(6) 0.0001(8) 0.0105(7) 0.0287(11)
C4 0.0554(12) 0.0643(12) 0.0199(6) 0.0001(8) 0.0105(7) 0.0287(11)
O5 0.0380(15) 0.0391(14) 0.0315(13) -0.0027(11) 0.0058(11) 0.0178(12)
C5 0.0554(12) 0.0643(12) 0.0199(6) 0.0001(8) 0.0105(7) 0.0287(11)
O6 0.0361(13) 0.0360(13) 0.0198(11) 0.0002(10) 0.0044(9) 0.0222(11)
C6 0.0554(12) 0.0643(12) 0.0199(6) 0.0001(8) 0.0105(7) 0.0287(11)
O7 0.070(2) 0.0458(17) 0.0594(19) -0.0278(15) 0.0413(16) 0.0007(15)
C7 0.0554(12) 0.0643(12) 0.0199(6) 0.0001(8) 0.0105(7) 0.0287(11)
O8 0.0594(17) 0.0500(16) 0.0427(15) 0.0285(13) 0.0283(13) 0.0301(14)
C8 0.0554(12) 0.0643(12) 0.0199(6) 0.0001(8) 0.0105(7) 0.0287(11)
O9 0.0498(16) 0.0450(15) 0.0339(13) 0.0200(12) 0.0089(12) 0.0241(13)
C9 0.0554(12) 0.0643(12) 0.0199(6) 0.0001(8) 0.0105(7) 0.0287(11)
O10 0.0478(16) 0.0661(19) 0.0500(16) 0.0412(15) 0.0134(13) 0.0286(14)
C10 0.0554(12) 0.0643(12) 0.0199(6) 0.0001(8) 0.0105(7) 0.0287(11)
O11 0.0397(14) 0.0415(15) 0.0361(14) 0.0083(12) 0.0008(11) 0.0162(12)
C11 0.0554(12) 0.0643(12) 0.0199(6) 0.0001(8) 0.0105(7) 0.0287(11)
O12 0.0365(14) 0.0426(15) 0.0302(12) 0.0112(12) -0.0008(10) 0.0126(11)
C12 0.0554(12) 0.0643(12) 0.0199(6) 0.0001(8) 0.0105(7) 0.0287(11)
O13 0.078(2) 0.077(2) 0.0417(17) 0.0336(17) -0.0222(16) 0.0001(19)
C13 0.0554(12) 0.0643(12) 0.0199(6) 0.0001(8) 0.0105(7) 0.0287(11)
C14 0.0554(12) 0.0643(12) 0.0199(6) 0.0001(8) 0.0105(7) 0.0287(11)
C15 0.0554(12) 0.0643(12) 0.0199(6) 0.0001(8) 0.0105(7) 0.0287(11)
C16 0.038(2) 0.038(2) 0.0221(16) 0.0054(15) 0.0027(14) 0.0202(17)
C17 0.041(2) 0.038(2) 0.0247(17) -0.0048(16) 0.0084(15) 0.0167(17)
C18 0.046(2) 0.034(2) 0.043(2) -0.0036(18) 0.0185(18) 0.0141(18)
C19 0.055(3) 0.046(2) 0.048(2) -0.008(2) 0.028(2) 0.018(2)
C20 0.058(3) 0.039(2) 0.043(2) -0.015(2) 0.025(2) 0.003(2)
C21 0.049(2) 0.045(2) 0.048(2) -0.013(2) 0.025(2) 0.0014(19)
C22 0.042(2) 0.049(2) 0.0333(19) -0.0076(18) 0.0163(17) 0.0180(19)
C23 0.057(2) 0.039(2) 0.0242(17) 0.0023(16) 0.0177(16) 0.0253(18)
C24 0.048(2) 0.0348(19) 0.0203(16) 0.0059(15) 0.0107(15) 0.0229(17)
C25 0.041(2) 0.0338(19) 0.0323(18) 0.0139(16) 0.0093(15) 0.0160(16)
C26 0.041(2) 0.053(2) 0.047(2) 0.030(2) 0.0137(18) 0.0165(19)
C27 0.042(2) 0.074(3) 0.055(3) 0.037(2) 0.0137(19) 0.028(2)
C28 0.046(2) 0.054(2) 0.042(2) 0.031(2) 0.0139(17) 0.0245(19)
C29 0.041(2) 0.059(3) 0.048(2) 0.031(2) 0.0166(18) 0.0202(19)
C30 0.036(2) 0.050(2) 0.050(2) 0.027(2) 0.0119(17) 0.0217(18)
C31 0.047(2) 0.048(2) 0.038(2) 0.0198(18) 0.0065(17) 0.0258(18)
C32 0.0348(19) 0.040(2) 0.0319(19) 0.0095(18) 0.0077(15) 0.0148(17)
C33 0.041(2) 0.042(2) 0.0274(18) 0.0132(17) 0.0061(15) 0.0190(17)
C34 0.050(2) 0.045(2) 0.0264(17) 0.0108(17) 0.0064(16) 0.0278(18)
C35 0.055(2) 0.044(2) 0.0252(18) 0.0044(17) 0.0047(16) 0.0220(19)
C36 0.054(3) 0.061(3) 0.0258(19) 0.019(2) -0.0005(17) 0.015(2)
C37 0.057(3) 0.054(3) 0.059(3) 0.035(2) -0.009(2) 0.005(2)
C38 0.053(3) 0.046(2) 0.048(2) 0.021(2) -0.006(2) 0.010(2)
C39 0.064(3) 0.052(2) 0.0205(17) 0.0043(17) -0.0028(17) 0.034(2)
C40 0.056(2) 0.0334(19) 0.0116(14) 0.0029(14) 0.0063(14) 0.0274(17)
C41 0.079(4) 0.103(5) 0.080(4) 0.039(4) 0.023(3) 0.044(4)
C42 0.101(4) 0.091(4) 0.058(3) 0.013(3) 0.003(3) 0.062(4)

loop_
_atom_type_symbol
_atom_type_description
_atom_type_scat_dispersion_real
_atom_type_scat_dispersion_imag
_atom_type_scat_source
C C 0.0033 0.0016 'International Tables Vol C Tables 4.2.6.8 and 6.1.1.4'
H H 0.0000 0.0000 'International Tables Vol C Tables 4.2.6.8 and 6.1.1.4'
N N 0.0061 0.0033 'International Tables Vol C Tables 4.2.6.8 and 6.1.1.4'
O O 0.0106 0.0060 'International Tables Vol C Tables 4.2.6.8 and 6.1.1.4'
Mn Mn 0.3368 0.7283 'International Tables Vol C Tables 4.2.6.8 and 6.1.1.4'

loop_
_geom_angle_atom_site_label_1
_geom_angle_atom_site_label_2
_geom_angle_atom_site_label_3
_geom_angle
_geom_angle_site_symmetry_1
_geom_angle_site_symmetry_3
O8 Mn1 O8 180.0 2_876 1_554
O8 Mn1 O1 90.25(11) 2_876 .
O8 Mn1 O1 89.75(11) 1_554 .
O8 Mn1 O1 89.75(11) 2_876 2_875
O8 Mn1 O1 90.25(11) 1_554 2_875
O1 Mn1 O1 179.999(1) . 2_875
O8 Mn1 O6 87.56(9) 2_876 2_886
O8 Mn1 O6 92.44(9) 1_554 2_886
O1 Mn1 O6 88.79(9) . 2_886
O1 Mn1 O6 91.21(9) 2_875 2_886
O8 Mn1 O6 92.44(9) 2_876 1_544
O8 Mn1 O6 87.56(9) 1_554 1_544
O1 Mn1 O6 91.21(9) . 1_544
O1 Mn1 O6 88.79(9) 2_875 1_544
O6 Mn1 O6 179.999(1) 2_886 1_544
C1 O1 Mn1 129.3(2) . .
C41 N1 C42 112.6(4) . .
O2 C1 O1 125.4(3) . .
O2 C1 C8 118.1(5) . .
O1 C1 C8 116.0(5) . .
O2 C1 C2 112.1(6) . .
O1 C1 C2 122.2(7) . .
C8 C1 C2 14.6(6) . .
O2 Mn2 O9 110.59(10) . 1_554
O2 Mn2 O12 86.81(10) . 1_655
O9 Mn2 O12 98.16(10) 1_554 1_655
O2 Mn2 O6 91.50(9) . 1_544
O9 Mn2 O6 105.19(9) 1_554 1_544
O12 Mn2 O6 155.59(9) 1_655 1_544
O2 Mn2 O5 146.69(10) . 1_544
O9 Mn2 O5 90.89(10) 1_554 1_544
O12 Mn2 O5 115.93(9) 1_655 1_544
O6 Mn2 O5 57.52(8) 1_544 1_544
O2 Mn2 O11 90.00(10) . 1_655
O9 Mn2 O11 148.50(10) 1_554 1_655
O12 Mn2 O11 58.15(9) 1_655 1_655
O6 Mn2 O11 97.53(9) 1_544 1_655
O5 Mn2 O11 83.09(9) 1_544 1_655
O2 Mn2 C32 84.59(10) . 1_655
O9 Mn2 C32 126.25(11) 1_554 1_655
O12 Mn2 C32 29.26(10) 1_655 1_655
O6 Mn2 C32 126.34(10) 1_544 1_655
O5 Mn2 C32 103.36(10) 1_544 1_655
O11 Mn2 C32 29.29(10) 1_655 1_655
O2 Mn2 C16 119.59(11) . 1_544
O9 Mn2 C16 98.88(10) 1_554 1_544
O12 Mn2 C16 140.30(10) 1_655 1_544
O6 Mn2 C16 28.86(9) 1_544 1_544
O5 Mn2 C16 28.66(9) 1_544 1_544
O11 Mn2 C16 90.53(9) 1_655 1_544
C32 Mn2 C16 118.17(11) 1_655 1_544
C1 O2 Mn2 140.1(2) . .
C3 C2 C7 121.1(13) . .
C3 C2 C1 117.6(12) . .
C7 C2 C1 121.3(11) . .
C5 O3 C14 114.6(11) . .
C2 C3 C4 118.6(12) . .
C2 C3 H3 120.7 . .
C4 C3 H3 120.7 . .
C15 O4 C11 120.6(8) . .
C3 C4 C5 119.9(11) . .
C3 C4 H4 120.0 . .
C5 C4 H4 120.0 . .
C16 O5 Mn2 90.10(19) . 1_566
O3 C5 C6 118.2(9) . .
O3 C5 C4 122.3(9) . .
C6 C5 C4 119.4(9) . .
C16 O6 Mn1 136.5(2) . 1_566
C16 O6 Mn2 91.8(2) . 1_566
Mn1 O6 Mn2 103.45(9) 1_566 1_566
C7 C6 C5 120.4(10) . .
C7 C6 H6 119.8 . .
C5 C6 H6 119.8 . .
C20 O7 C23 119.1(3) . .
C6 C7 C2 120.4(10) . .
C6 C7 H7 119.8 . .
C2 C7 H7 119.8 . .
C24 O8 Mn1 150.6(2) . 1_556
C13 C8 C9 119.2(8) . .
C13 C8 C1 118.8(7) . .
C9 C8 C1 122.0(8) . .
C24 O9 Mn2 111.7(2) . 1_556
C8 C9 C10 122.3(8) . .
C8 C9 H9 118.9 . .
C10 C9 H9 118.9 . .
C28 O10 C31 116.6(3) . .
C11 C10 C9 116.8(8) . .
C11 C10 H10 121.6 . .
C9 C10 H10 121.6 . .
C32 O11 Mn2 86.8(2) . 1_455
C10 C11 O4 122.6(6) . .
C10 C11 C12 123.5(6) . .
O4 C11 C12 113.7(6) . .
C32 O12 Mn2 92.7(2) . 1_455
C11 C12 C13 118.4(6) . .
C11 C12 H12 120.8 . .
C13 C12 H12 120.8 . .
C36 O13 C39 119.6(3) . .
C8 C13 C12 119.8(7) . .
C8 C13 H13 120.1 . .
C12 C13 H13 120.1 . .
O3 C14 C40 107.8(12) . .
O3 C14 H14A 110.2 . .
C40 C14 H14A 110.2 . .
O3 C14 H14B 110.2 . .
C40 C14 H14B 110.2 . .
H14A C14 H14B 108.5 . .
O4 C15 C40 115.7(10) . .
O4 C15 H15A 108.4 . .
C40 C15 H15A 108.4 . .
O4 C15 H15B 108.4 . .
C40 C15 H15B 108.4 . .
H15A C15 H15B 107.4 . .
O5 C16 O6 120.6(3) . .
O5 C16 C17 120.5(3) . .
O6 C16 C17 119.0(3) . .
O5 C16 Mn2 61.24(17) . 1_566
O6 C16 Mn2 59.33(17) . 1_566
C17 C16 Mn2 178.3(3) . 1_566
C22 C17 C18 120.2(3) . .
C22 C17 C16 119.7(3) . .
C18 C17 C16 120.1(3) . .
C17 C18 C19 120.2(4) . .
C17 C18 H18 119.9 . .
C19 C18 H18 119.9 . .
C20 C19 C18 118.9(3) . .
C20 C19 H19 120.5 . .
C18 C19 H19 120.5 . .
O7 C20 C19 124.0(3) . .
O7 C20 C21 115.1(4) . .
C19 C20 C21 120.8(3) . .
C22 C21 C20 120.0(4) . .
C22 C21 H21 120.0 . .
C20 C21 H21 120.0 . .
C21 C22 C17 119.8(3) . .
C21 C22 H22 120.1 . .
C17 C22 H22 120.1 . .
O7 C23 C40 106.3(3) . .
O7 C23 H23A 110.5 . .
C40 C23 H23A 110.5 . .
O7 C23 H23B 110.5 . .
C40 C23 H23B 110.5 . .
H23A C23 H23B 108.7 . .
O8 C24 O9 123.0(3) . .
O8 C24 C25 118.4(3) . .
O9 C24 C25 118.6(3) . .
C26 C25 C30 118.8(3) . .
C26 C25 C24 118.8(3) . .
C30 C25 C24 122.3(3) . .
C25 C26 C27 120.8(4) . .
C25 C26 H26 119.6 . .
C27 C26 H26 119.6 . .
C26 C27 C28 119.0(4) . .
C26 C27 H27 120.5 . .
C28 C27 H27 120.5 . .
C29 C28 O10 116.0(3) . .
C29 C28 C27 120.2(3) . .
O10 C28 C27 123.9(3) . .
C30 C29 C28 120.2(4) . .
C30 C29 H29 119.9 . .
C28 C29 H29 119.9 . .
C29 C30 C25 120.8(4) . .
C29 C30 H30 119.6 . .
C25 C30 H30 119.6 . .
O10 C31 C40 107.1(3) . .
O10 C31 H31A 110.3 . .
C40 C31 H31A 110.3 . .
O10 C31 H31B 110.3 . .
C40 C31 H31B 110.3 . .
H31A C31 H31B 108.6 . .
O12 C32 O11 120.7(3) . .
O12 C32 C33 119.4(3) . .
O11 C32 C33 119.9(3) . .
O12 C32 Mn2 58.05(17) . 1_455
O11 C32 Mn2 63.93(18) . 1_455
C33 C32 Mn2 167.7(3) . 1_455
C34 C33 C38 118.6(3) . .
C34 C33 C32 120.1(3) . .
C38 C33 C32 121.3(3) . .
C35 C34 C33 120.5(3) . .
C35 C34 H34 119.7 . .
C33 C34 H34 119.7 . .
C36 C35 C34 120.7(4) . .
C36 C35 H35 119.7 . .
C34 C35 H35 119.7 . .
C35 C36 O13 125.1(4) . .
C35 C36 C37 119.5(3) . .
O13 C36 C37 115.4(4) . .
C38 C37 C36 119.8(4) . .
C38 C37 H37 120.1 . .
C36 C37 H37 120.1 . .
C37 C38 C33 120.8(4) . .
C37 C38 H38 119.6 . .
C33 C38 H38 119.6 . .
O13 C39 C40 110.7(3) . .
O13 C39 H39A 109.5 . .
C40 C39 H39A 109.5 . .
O13 C39 H39B 109.5 . .
C40 C39 H39B 109.5 . .
H39A C39 H39B 108.1 . .
C15 C40 C23 110.3(7) . .
C15 C40 C39 109.5(5) . .
C23 C40 C39 109.2(3) . .
C15 C40 C31 109.4(7) . .
C23 C40 C31 109.7(3) . .
C39 C40 C31 108.8(3) . .
C15 C40 C14 6.0(12) . .
C23 C40 C14 105.6(10) . .
C39 C40 C14 115.1(7) . .
C31 C40 C14 108.3(9) . .
N1 C41 H41A 109.5 . .
N1 C41 H41B 109.5 . .
H41A C41 H41B 109.5 . .
N1 C41 H41C 109.5 . .
H41A C41 H41C 109.5 . .
H41B C41 H41C 109.5 . .
N1 C42 H42A 109.5 . .
N1 C42 H42B 109.5 . .
H42A C42 H42B 109.5 . .
N1 C42 H42C 109.5 . .
H42A C42 H42C 109.5 . .
H42B C42 H42C 109.5 . .

loop_
_geom_bond_atom_site_label_1
_geom_bond_atom_site_label_2
_geom_bond_distance
_geom_bond_site_symmetry_2
Mn1 O8 2.121(3) 2_876
Mn1 O8 2.121(3) 1_554
Mn1 O1 2.147(2) .
Mn1 O1 2.147(2) 2_875
Mn1 O6 2.241(2) 2_886
Mn1 O6 2.241(2) 1_544
O1 C1 1.263(5) .
N1 C41 1.424(7) .
N1 C42 1.489(7) .
C1 O2 1.242(5) .
C1 C8 1.458(10) .
C1 C2 1.565(14) .
Mn2 O2 2.071(2) .
Mn2 O9 2.119(2) 1_554
Mn2 O12 2.189(2) 1_655
Mn2 O6 2.265(2) 1_544
Mn2 O5 2.307(2) 1_544
Mn2 O11 2.318(2) 1_655
Mn2 C32 2.577(4) 1_655
Mn2 C16 2.632(3) 1_544
C2 C3 1.38(2) .
C2 C7 1.411(18) .
O3 C5 1.376(11) .
O3 C14 1.38(2) .
C3 C4 1.41(2) .
C3 H3 0.9500 .
O4 C15 1.334(16) .
O4 C11 1.373(7) .
C4 C5 1.428(16) .
C4 H4 0.9500 .
O5 C16 1.262(4) .
O5 Mn2 2.307(2) 1_566
C5 C6 1.385(14) .
O6 C16 1.271(4) .
O6 Mn1 2.241(2) 1_566
O6 Mn2 2.265(2) 1_566
C6 C7 1.366(13) .
C6 H6 0.9500 .
O7 C20 1.370(5) .
O7 C23 1.419(4) .
C7 H7 0.9500 .
O8 C24 1.250(4) .
O8 Mn1 2.121(3) 1_556
C8 C13 1.389(12) .
C8 C9 1.391(16) .
O9 C24 1.268(4) .
O9 Mn2 2.119(2) 1_556
C9 C10 1.397(14) .
C9 H9 0.9500 .
O10 C28 1.375(4) .
O10 C31 1.423(4) .
C10 C11 1.361(10) .
C10 H10 0.9500 .
O11 C32 1.263(4) .
O11 Mn2 2.318(2) 1_455
C11 C12 1.397(9) .
O12 C32 1.261(4) .
O12 Mn2 2.189(2) 1_455
C12 C13 1.399(8) .
C12 H12 0.9500 .
O13 C36 1.360(4) .
O13 C39 1.408(5) .
C13 H13 0.9500 .
C14 C40 1.59(2) .
C14 H14A 0.9900 .
C14 H14B 0.9900 .
C15 C40 1.501(15) .
C15 H15A 0.9900 .
C15 H15B 0.9900 .
C16 C17 1.494(5) .
C16 Mn2 2.632(3) 1_566
C17 C22 1.383(5) .
C17 C18 1.385(5) .
C18 C19 1.396(5) .
C18 H18 0.9500 .
C19 C20 1.381(6) .
C19 H19 0.9500 .
C20 C21 1.383(5) .
C21 C22 1.380(5) .
C21 H21 0.9500 .
C22 H22 0.9500 .
C23 C40 1.506(5) .
C23 H23A 0.9900 .
C23 H23B 0.9900 .
C24 C25 1.484(5) .
C25 C26 1.384(5) .
C25 C30 1.385(5) .
C26 C27 1.386(5) .
C26 H26 0.9500 .
C27 C28 1.392(6) .
C27 H27 0.9500 .
C28 C29 1.375(5) .
C29 C30 1.369(5) .
C29 H29 0.9500 .
C30 H30 0.9500 .
C31 C40 1.533(5) .
C31 H31A 0.9900 .
C31 H31B 0.9900 .
C32 C33 1.490(5) .
C32 Mn2 2.577(4) 1_455
C33 C34 1.385(5) .
C33 C38 1.390(5) .
C34 C35 1.380(5) .
C34 H34 0.9500 .
C35 C36 1.360(6) .
C35 H35 0.9500 .
C36 C37 1.399(6) .
C37 C38 1.372(6) .
C37 H37 0.9500 .
C38 H38 0.9500 .
C39 C40 1.524(5) .
C39 H39A 0.9900 .
C39 H39B 0.9900 .
C41 H41A 0.9800 .
C41 H41B 0.9800 .
C41 H41C 0.9800 .
C42 H42A 0.9800 .
C42 H42B 0.9800 .
C42 H42C 0.9800 .
